data_2013938
loop_
_publ_author_name
'N\"ather, Christian'
'Je\&s, Inke'

_publ_section_title Poly[[(pyridazine-\k<i>N</i>)copper(I)]-\m~3~-thiocyanato-\k^3^<i>N</i>:<i>S</i>:<i>S</i>]
_journal_issue 4
_journal_name_full 'Acta Crystallographica Section C'
_journal_page_first m153
_journal_page_last m155
_journal_paper_doi 10.1107/S0108270104003750
_journal_volume 60
_journal_year 2004
_chemical_formula_iupac '[Cu (N C S) (C4 H4 N2)]'
_chemical_formula_moiety 'C5 H4 Cu N3 S'
_chemical_formula_sum 'C5 H4 Cu N3 S'
_chemical_formula_weight 201.71
_chemical_melting_point 'decomposes at about 483 K to CuSCN'
_chemical_name_systematic
;
Poly[[(pyridazine-\kN)copper(I)]-\m~3~-thiocyanato-\k^3^N:S:S]
;
_space_group_IT_number 4
_symmetry_cell_setting monoclinic
_symmetry_space_group_name_Hall 'P 2yb'
_symmetry_space_group_name_H-M 'P 1 21 1'
_atom_sites_solution_hydrogens geom
_atom_sites_solution_primary direct
_atom_sites_solution_secondary difmap
_audit_creation_method SHELXL97
_cell_angle_alpha 90.00
_cell_angle_beta 96.182(14)
_cell_angle_gamma 90.00
_cell_formula_units_Z 2
_cell_length_a 3.8338(7)
_cell_length_b 10.5755(12)
_cell_length_c 8.3938(12)
_cell_measurement_reflns_used 104
_cell_measurement_temperature 293(2)
_cell_measurement_theta_max 20
_cell_measurement_theta_min 15
_cell_volume 338.34(9)
_computing_cell_refinement DIF4
_computing_data_collection 'DIF4 (Stoe & Cie, 1990)'
_computing_data_reduction 'REDU4 (Stoe & Cie, 1990)'
_computing_molecular_graphics 'XP in SHELXTL (Bruker AXS 1998)'
_computing_publication_material 'CIFTAB in SHELXL97'
_computing_structure_refinement 'SHELXL97 (Sheldrick, 1997)'
_computing_structure_solution 'SHELXS97 (Sheldrick, 1997)'
_diffrn_ambient_temperature 293(2)
_diffrn_measured_fraction_theta_full 0.999
_diffrn_measured_fraction_theta_max 0.999
_diffrn_measurement_device_type 'Stoe AEDII'
_diffrn_measurement_method \w
_diffrn_radiation_monochromator graphite
_diffrn_radiation_source 'fine-focus sealed tube'
_diffrn_radiation_type MoK\a
_diffrn_radiation_wavelength 0.71073
_diffrn_reflns_av_R_equivalents 0.0174
_diffrn_reflns_av_sigmaI/netI 0.0341
_diffrn_reflns_limit_h_max 5
_diffrn_reflns_limit_h_min 0
_diffrn_reflns_limit_k_max 13
_diffrn_reflns_limit_k_min -14
_diffrn_reflns_limit_l_max 11
_diffrn_reflns_limit_l_min -11
_diffrn_reflns_number 2193
_diffrn_reflns_theta_full 30.00
_diffrn_reflns_theta_max 30.00
_diffrn_reflns_theta_min 3.11
_diffrn_standards_decay_% none
_diffrn_standards_interval_time 120
_diffrn_standards_number 4
_exptl_absorpt_coefficient_mu 3.447
_exptl_absorpt_correction_T_max 0.757
_exptl_absorpt_correction_T_min 0.698
_exptl_absorpt_correction_type numerical
_exptl_absorpt_process_details '(X-SHAPE; Stoe & Cie, 1998)'
_exptl_crystal_colour yellow
_exptl_crystal_density_diffrn 1.980
_exptl_crystal_density_meas ?
_exptl_crystal_density_method 'not measured'
_exptl_crystal_description block
_exptl_crystal_F_000 200
_exptl_crystal_size_max 0.12
_exptl_crystal_size_mid 0.09
_exptl_crystal_size_min 0.08
_refine_diff_density_max 0.340
_refine_diff_density_min -0.494
_refine_ls_extinction_coef 0.021(3)
_refine_ls_extinction_expression Fc^*^=kFc[1+0.001xFc^2^\l^3^/sin(2\q)]^-1/4^
_refine_ls_extinction_method 'SHELXL97 (Sheldrick, 1997)'
_refine_ls_goodness_of_fit_ref 1.058
_refine_ls_hydrogen_treatment constr
_refine_ls_matrix_type full
_refine_ls_number_parameters 93
_refine_ls_number_reflns 1943
_refine_ls_number_restraints 1
_refine_ls_restrained_S_all 1.058
_refine_ls_R_factor_all 0.0441
_refine_ls_R_factor_gt 0.0278
_refine_ls_shift/su_max 0.001
_refine_ls_shift/su_mean 0.000
_refine_ls_structure_factor_coef Fsqd
_refine_ls_weighting_details 'calc w = 1/[\s^2^(Fo^2^)+(0.0262P)^2^+0.0638P] where P=(Fo^2^+2Fc^2^)/3'
_refine_ls_weighting_scheme calc
_refine_ls_wR_factor_gt 0.0589
_refine_ls_wR_factor_ref 0.0616
_reflns_number_gt 1620
_reflns_number_total 1943
_reflns_threshold_expression I>2\s(I)
_cod_data_source_file de1232.cif
_cod_data_source_block I
_cod_depositor_comments
;
The following automatic conversions were performed:

'_exptl_crystal_density_meas' value 'not measured' was changed to '?'
- the value is perceived as not measured.

Automatic conversion script
Id: cif_fix_values 3008 2015-01-20 13:52:24Z robertas 
;
_cod_original_sg_symbol_H-M 'P 21'
_cod_database_code 2013938
_cod_database_fobs_code 2013938

loop_
_symmetry_equiv_pos_as_xyz
'x, y, z'
'-x, y+1/2, -z'

loop_
_atom_site_label
_atom_site_fract_x
_atom_site_fract_y
_atom_site_fract_z
_atom_site_U_iso_or_equiv
_atom_site_adp_type
_atom_site_calc_flag
_atom_site_refinement_flags
_atom_site_occupancy
_atom_site_disorder_assembly
_atom_site_disorder_group
_atom_site_type_symbol
Cu1 0.77947(11) 0.47073(4) 0.90923(4) 0.04060(13) Uani d . 1 . . Cu
S1 0.31381(18) 0.41702(6) 1.07211(8) 0.02963(15) Uani d . 1 . . S
C10 0.2772(7) 0.2612(2) 1.0848(3) 0.0247(5) Uani d . 1 . . C
N3 0.2517(7) 0.1528(2) 1.0953(3) 0.0339(6) Uani d . 1 . . N
N1 0.7599(7) 0.3551(2) 0.7181(3) 0.0315(5) Uani d . 1 . . N
N2 0.8524(8) 0.4036(3) 0.5802(3) 0.0408(6) Uani d . 1 . . N
C1 0.6837(9) 0.2329(3) 0.7261(4) 0.0355(6) Uani d . 1 . . C
H1 0.6216 0.2008 0.8222 0.043 Uiso calc R 1 . . H
C2 0.6927(9) 0.1508(3) 0.5972(4) 0.0428(7) Uani d . 1 . . C
H2 0.6344 0.0659 0.6055 0.051 Uiso calc R 1 . . H
C3 0.7897(9) 0.1992(4) 0.4587(4) 0.0427(8) Uani d . 1 . . C
H3 0.8031 0.1486 0.3689 0.051 Uiso calc R 1 . . H
C4 0.8671(10) 0.3260(3) 0.4567(4) 0.0447(8) Uani d . 1 . . C
H4 0.9344 0.3598 0.3624 0.054 Uiso calc R 1 . . H

loop_
_atom_site_aniso_label
_atom_site_aniso_U_11
_atom_site_aniso_U_22
_atom_site_aniso_U_33
_atom_site_aniso_U_12
_atom_site_aniso_U_13
_atom_site_aniso_U_23
Cu1 0.0601(2) 0.02068(15) 0.04132(19) 0.00176(19) 0.00681(15) -0.00387(17)
S1 0.0335(3) 0.0179(2) 0.0385(3) -0.0012(3) 0.0087(3) -0.0010(3)
C10 0.0243(13) 0.0241(13) 0.0264(13) -0.0003(9) 0.0067(11) -0.0023(9)
N3 0.0407(14) 0.0233(10) 0.0387(13) 0.0008(10) 0.0090(11) 0.0021(9)
N1 0.0416(13) 0.0237(10) 0.0297(11) -0.0006(10) 0.0066(10) -0.0014(9)
N2 0.0549(16) 0.0341(13) 0.0347(13) -0.0040(13) 0.0099(11) 0.0062(10)
C1 0.0485(18) 0.0265(12) 0.0329(15) -0.0038(12) 0.0112(13) -0.0001(11)
C2 0.057(2) 0.0295(13) 0.0413(16) -0.0025(13) 0.0031(15) -0.0072(12)
C3 0.051(2) 0.0454(17) 0.0308(14) 0.0099(16) 0.0016(14) -0.0095(16)
C4 0.055(2) 0.052(2) 0.0291(14) 0.0062(16) 0.0124(14) 0.0058(13)

loop_
_atom_type_symbol
_atom_type_description
_atom_type_scat_dispersion_real
_atom_type_scat_dispersion_imag
_atom_type_scat_source
C C 0.0033 0.0016 'International Tables Vol C Tables 4.2.6.8 and 6.1.1.4'
H H 0.0000 0.0000 'International Tables Vol C Tables 4.2.6.8 and 6.1.1.4'
N N 0.0061 0.0033 'International Tables Vol C Tables 4.2.6.8 and 6.1.1.4'
S S 0.1246 0.1234 'International Tables Vol C Tables 4.2.6.8 and 6.1.1.4'
Cu Cu 0.3201 1.2651 'International Tables Vol C Tables 4.2.6.8 and 6.1.1.4'

loop_
_geom_angle_atom_site_label_1
_geom_angle_atom_site_label_2
_geom_angle_atom_site_label_3
_geom_angle_site_symmetry_1
_geom_angle_site_symmetry_3
_geom_angle
_geom_angle_publ_flag
N3 Cu1 N1 2_657 . 126.44(10) y
N3 Cu1 S1 2_657 1_655 107.10(8) y
N1 Cu1 S1 . 1_655 105.42(8) y
N3 Cu1 S1 2_657 . 101.34(8) y
N1 Cu1 S1 . . 109.88(8) y
S1 Cu1 S1 1_655 . 104.91(3) y
C10 S1 Cu1 . 1_455 101.44(9) y
C10 S1 Cu1 . . 109.92(9) y
Cu1 S1 Cu1 1_455 . 104.91(3) y
N3 C10 S1 . . 179.3(2) n
C10 N3 Cu1 . 2_647 174.2(2) y
C1 N1 N2 . . 119.5(2) n
C1 N1 Cu1 . . 122.72(19) y
N2 N1 Cu1 . . 117.6(2) y
C4 N2 N1 . . 118.2(3) n
N1 C1 C2 . . 123.0(3) n
N1 C1 H1 . . 118.5 n
C2 C1 H1 . . 118.5 n
C3 C2 C1 . . 117.5(3) n
C3 C2 H2 . . 121.2 n
C1 C2 H2 . . 121.2 n
C2 C3 C4 . . 117.2(3) n
C2 C3 H3 . . 121.4 n
C4 C3 H3 . . 121.4 n
N2 C4 C3 . . 124.5(3) n
N2 C4 H4 . . 117.8 n
C3 C4 H4 . . 117.8 n

loop_
_geom_bond_atom_site_label_1
_geom_bond_atom_site_label_2
_geom_bond_site_symmetry_2
_geom_bond_distance
_geom_bond_publ_flag
Cu1 N3 2_657 1.930(3) y
Cu1 N1 . 2.012(2) y
Cu1 S1 1_655 2.4053(9) y
Cu1 S1 . 2.4299(9) y
S1 C10 . 1.658(3) n
S1 Cu1 1_455 2.4053(9) n
C10 N3 . 1.155(4) n
N3 Cu1 2_647 1.930(3) n
N1 C1 . 1.328(3) n
N1 N2 . 1.348(3) n
N2 C4 . 1.328(4) n
C1 C2 . 1.391(4) n
C1 H1 . 0.9300 n
C2 C3 . 1.358(5) n
C2 H2 . 0.9300 n
C3 C4 . 1.373(5) n
C3 H3 . 0.9300 n
C4 H4 . 0.9300 n
